data_4505557
loop_
_publ_author_name
'Zhang, Shu-Quan'
'Jiang, Fei-Long'
'Wu, Ming-Yan'
'Ma, Jie'
'Bu, Yang'
'Hong, Mao-Chun'

_publ_section_title
;
 Assembly of Discrete One-, Two-, and Three-Dimensional Zn(II) Complexes
 Containing Semirigid V-Shaped Tricarboxylate Ligands
;
_journal_issue 3
_journal_name_full 'Crystal Growth &amp; Design'
_journal_page_first 1452
_journal_paper_doi 10.1021/cg201556b
_journal_volume 12
_journal_year 2012
_chemical_formula_sum 'C80 H48 N4 O30 Zn6'
_chemical_formula_weight 1937.44
_chemical_name_systematic
; 
 ? 
;
_space_group_IT_number 1
_symmetry_cell_setting triclinic
_symmetry_space_group_name_Hall 'P 1'
_symmetry_space_group_name_H-M 'P 1'
_atom_sites_solution_hydrogens geom
_atom_sites_solution_primary direct
_atom_sites_solution_secondary difmap
_audit_creation_method SHELXL-97
_cell_angle_alpha 96.82(5)
_cell_angle_beta 105.96(3)
_cell_angle_gamma 109.44(3)
_cell_formula_units_Z 1
_cell_length_a 11.1662(14)
_cell_length_b 13.8811(18)
_cell_length_c 13.9214(15)
_cell_measurement_reflns_used 6272
_cell_measurement_temperature 293(2)
_cell_measurement_theta_max 27.4835
_cell_measurement_theta_min 3.0486
_cell_volume 1903.0(8)
_computing_cell_refinement 'CrystalClear (Rigaku Inc., 2007)'
_computing_data_collection 'CrystalClear (Rigaku Inc., 2007)'
_computing_data_reduction 'CrystalClear (Rigaku Inc., 2007)'
_computing_molecular_graphics 'Bruker SHELXTL'
_computing_publication_material 'Bruker SHELXTL'
_computing_structure_refinement 'SHELXL-97 (Sheldrick, 1997)'
_computing_structure_solution 'SHELXS-97 (Sheldrick, 1990)'
_diffrn_ambient_temperature 293(2)
_diffrn_measured_fraction_theta_full 0.953
_diffrn_measured_fraction_theta_max 0.953
_diffrn_measurement_device_type 'Rigaku Mercury CCD area-detector'
_diffrn_measurement_method \w
_diffrn_radiation_monochromator graphite
_diffrn_radiation_source 'fine-focus sealed tube'
_diffrn_radiation_type MoK\a
_diffrn_radiation_wavelength 0.71073
_diffrn_reflns_av_R_equivalents 0.0325
_diffrn_reflns_av_sigmaI/netI 0.0645
_diffrn_reflns_limit_h_max 12
_diffrn_reflns_limit_h_min -13
_diffrn_reflns_limit_k_max 16
_diffrn_reflns_limit_k_min -16
_diffrn_reflns_limit_l_max 16
_diffrn_reflns_limit_l_min -16
_diffrn_reflns_number 12077
_diffrn_reflns_theta_full 24.99
_diffrn_reflns_theta_max 24.99
_diffrn_reflns_theta_min 2.05
_exptl_absorpt_coefficient_mu 1.953
_exptl_absorpt_correction_T_max 1.0000
_exptl_absorpt_correction_T_min 0.3519
_exptl_absorpt_correction_type multi-scan
_exptl_absorpt_process_details '(CrystalClear; Rigaku, 2000)'
_exptl_crystal_colour colorless
_exptl_crystal_density_diffrn 1.691
_exptl_crystal_density_method 'not measured'
_exptl_crystal_description rod
_exptl_crystal_F_000 976
_exptl_crystal_size_max 0.23
_exptl_crystal_size_mid 0.13
_exptl_crystal_size_min 0.10
_refine_diff_density_max 1.353
_refine_diff_density_min -0.969
_refine_diff_density_rms 0.143
_refine_ls_abs_structure_details 'Flack H D (1983), Acta Cryst. A39, 876-881'
_refine_ls_abs_structure_Flack 0.357(10)
_refine_ls_extinction_method none
_refine_ls_goodness_of_fit_ref 1.024
_refine_ls_hydrogen_treatment geom
_refine_ls_matrix_type full
_refine_ls_number_parameters 1077
_refine_ls_number_reflns 10515
_refine_ls_number_restraints 3
_refine_ls_restrained_S_all 1.024
_refine_ls_R_factor_all 0.0438
_refine_ls_R_factor_gt 0.0416
_refine_ls_shift/su_max 0.000
_refine_ls_shift/su_mean 0.000
_refine_ls_structure_factor_coef Fsqd
_refine_ls_weighting_details 'calc w=1/[\s^2^(Fo^2^)+(0.0627P)^2^+0.0000P] where P=(Fo^2^+2Fc^2^)/3'
_refine_ls_weighting_scheme calc
_refine_ls_wR_factor_gt 0.1027
_refine_ls_wR_factor_ref 0.1073
_reflns_number_gt 9754
_reflns_number_total 10515
_reflns_threshold_expression >2sigma(I)
_cod_data_source_file cg201556b_si_001.cif
_cod_data_source_block 4
_cod_depositor_comments
;
The following automatic conversions were performed:

'_symmetry_cell_setting' value 'Triclinic' changed to 'triclinic'
according to /home/saulius/struct/CIF-dictionaries/cif_core.dic
dictionary named 'cif_core.dic' version 2.4.1 from
2010-06-29.

'_exptl_absorpt_correction_type' value 'Multi-scan'
changed to 'multi-scan' according to
/home/saulius/struct/CIF-dictionaries/cif_core.dic dictionary named
'cif_core.dic' version 2.4.1 from 2010-06-29.

Automatic conversion script
Id: cif_fix_values 1715 2011-07-08 13:25:40Z adriana 
;
_cod_original_cell_volume 1903.0(4)
_cod_original_sg_symbol_H-M P1
_cod_database_code 4505557

loop_
_symmetry_equiv_pos_as_xyz
'x, y, z'

loop_
_atom_site_label
_atom_site_type_symbol
_atom_site_fract_x
_atom_site_fract_y
_atom_site_fract_z
_atom_site_U_iso_or_equiv
_atom_site_adp_type
_atom_site_occupancy
_atom_site_symmetry_multiplicity
_atom_site_calc_flag
_atom_site_refinement_flags
Zn1 Zn 0.21882(7) 0.95196(5) 0.93588(5) 0.02442(17) Uani 1 1 d .
Zn3 Zn 0.41882(7) 0.35222(5) 0.45138(5) 0.02576(18) Uani 1 1 d .
Zn2 Zn 0.24613(7) 0.94624(5) 1.14621(5) 0.02355(17) Uani 1 1 d .
Zn4 Zn 0.35818(7) 0.36294(5) 0.67181(5) 0.02753(18) Uani 1 1 d .
Zn5 Zn 0.14262(7) 0.56328(5) 0.38273(5) 0.02657(18) Uani 1 1 d .
Zn6 Zn -0.04252(8) 0.57429(6) 0.56921(5) 0.03104(19) Uani 1 1 d .
N1 N 0.2615(6) 0.9565(4) 1.2954(4) 0.0246(12) Uani 1 1 d .
C11 C -0.5209(9) 0.7376(6) 0.9548(6) 0.046(2) Uani 1 1 d .
H11 H -0.5427 0.7705 0.9000 0.055 Uiso 1 1 calc R
O23 O 0.4692(6) 0.5012(4) 0.5220(4) 0.0441(13) Uani 1 1 d .
O10 O 0.1836(5) 0.3075(4) 0.5608(3) 0.0374(11) Uani 1 1 d .
O12 O 0.0249(6) -0.3624(4) 0.3390(4) 0.0400(12) Uani 1 1 d .
O1 O 0.0849(5) 0.8058(4) 1.0760(4) 0.0430(13) Uani 1 1 d .
O7 O -0.3814(5) 0.5384(4) 1.0134(4) 0.0387(12) Uani 1 1 d .
C75 C 0.1464(8) 0.5611(6) 0.1715(5) 0.0361(17) Uani 1 1 d .
H75 H 0.1214 0.6197 0.1806 0.043 Uiso 1 1 calc R
O21 O 0.8273(5) 0.3450(4) 0.0450(3) 0.0351(11) Uiso 1 1 d .
O15 O 0.5357(6) 0.3781(4) 0.3695(4) 0.0532(15) Uani 1 1 d .
O27 O 0.4505(5) 1.2663(4) 0.6841(4) 0.0391(12) Uani 1 1 d .
C32 C 0.4239(7) 0.1307(5) 0.1053(5) 0.0280(15) Uani 1 1 d .
C58 C 0.5830(8) 1.1262(5) 0.7204(5) 0.0360(17) Uani 1 1 d .
H58 H 0.5249 1.1299 0.7582 0.043 Uiso 1 1 calc R
N3 N 0.1568(6) 0.5104(4) 0.2457(4) 0.0292(13) Uani 1 1 d .
O19 O 1.1159(5) 0.0221(4) 0.1031(4) 0.0363(11) Uani 1 1 d .
O5 O -0.6399(6) 0.8592(4) 1.1360(4) 0.0433(13) Uani 1 1 d .
C1 C 0.0360(7) 0.7687(5) 0.9807(5) 0.0292(15) Uani 1 1 d .
O16 O 0.3564(6) 0.2586(4) 0.2494(5) 0.0523(15) Uani 1 1 d .
O18 O 0.3584(5) 0.0983(4) 0.0101(3) 0.0376(11) Uani 1 1 d .
O17 O 0.4075(5) 0.0831(4) 0.1718(3) 0.0341(11) Uani 1 1 d .
O20 O 1.0825(5) 0.0201(4) -0.0631(4) 0.0389(12) Uani 1 1 d .
O2 O 0.0710(6) 0.8108(4) 0.9144(4) 0.0427(13) Uani 1 1 d .
N2 N 0.2193(6) 0.9504(4) 1.7902(4) 0.0307(13) Uani 1 1 d .
C31 C 0.4769(8) 0.3168(5) 0.2799(5) 0.0327(17) Uani 1 1 d .
O4 O -0.0852(6) 0.5930(4) 0.6952(4) 0.0474(14) Uani 1 1 d .
O22 O 0.4669(5) 0.5093(3) 0.6820(3) 0.0378(12) Uani 1 1 d .
O11 O 0.2231(5) 0.2754(3) 0.4136(3) 0.0314(10) Uani 1 1 d .
C42 C 0.9968(7) 0.1209(5) 0.0255(5) 0.0275(15) Uani 1 1 d .
C7 C -0.1730(7) 0.6461(5) 0.9962(5) 0.0292(15) Uani 1 1 d .
H7 H -0.1588 0.6976 1.0540 0.035 Uiso 1 1 calc R
C49 C 0.5329(7) 0.7269(5) 0.5701(5) 0.0293(15) Uani 1 1 d .
O8 O -0.0991(5) 0.4276(4) 0.4946(5) 0.0505(14) Uani 1 1 d .
C33 C 0.5657(7) 0.3224(5) 0.2131(5) 0.0259(14) Uani 1 1 d .
N4 N 0.2974(6) 0.3678(4) -0.2043(4) 0.0332(13) Uani 1 1 d .
O24 O 0.3011(5) 0.6316(4) 0.5038(4) 0.0401(12) Uani 1 1 d .
O6 O -0.6392(5) 0.8849(4) 0.9799(4) 0.0422(13) Uani 1 1 d .
O9 O 0.0670(5) 0.4377(4) 0.4305(4) 0.0407(12) Uani 1 1 d .
O3 O 0.1052(5) 0.6271(4) 0.8229(4) 0.0415(13) Uani 1 1 d .
C18 C -0.0910(7) 0.2726(5) 0.4133(4) 0.0245(14) Uani 1 1 d .
C2 C -0.0153(8) 0.6068(5) 0.7886(5) 0.0340(17) Uani 1 1 d .
C4 C -0.1035(7) 0.5888(5) 0.8564(5) 0.0260(15) Uani 1 1 d .
C16 C -0.0367(7) 0.3875(5) 0.4499(5) 0.0303(15) Uani 1 1 d .
C38 C 0.6755(7) 0.4149(5) 0.2294(5) 0.0293(15) Uani 1 1 d .
H38 H 0.6905 0.4743 0.2795 0.035 Uiso 1 1 calc R
C14 C -0.4560(8) 0.6434(6) 1.1130(5) 0.0368(17) Uani 1 1 d .
H14 H -0.4319 0.6116 1.1682 0.044 Uiso 1 1 calc R
C3 C -0.0786(7) 0.6646(5) 0.9450(5) 0.0250(14) Uani 1 1 d .
O13 O 0.0194(6) -0.3148(4) 0.4955(4) 0.0427(13) Uani 1 1 d .
C17 C 0.1448(7) 0.2727(5) 0.4651(5) 0.0255(14) Uani 1 1 d .
C64 C 0.2425(7) 1.0399(5) 1.4473(4) 0.0293(15) Uani 1 1 d .
H64 H 0.2319 1.0976 1.4830 0.035 Uiso 1 1 calc R
C35 C 0.6251(7) 0.2467(5) 0.0782(5) 0.0287(15) Uani 1 1 d .
H35 H 0.6061 0.1898 0.0236 0.034 Uiso 1 1 calc R
O29 O 0.1566(6) 0.5970(5) 0.6499(4) 0.0582(16) Uani 1 1 d .
C15 C -0.6125(7) 0.8430(6) 1.0536(6) 0.0340(16) Uani 1 1 d .
C37 C 0.7639(7) 0.4232(5) 0.1747(5) 0.0305(15) Uani 1 1 d .
H37 H 0.8399 0.4864 0.1885 0.037 Uiso 1 1 calc R
C12 C -0.5471(7) 0.7642(5) 1.0439(5) 0.0292(15) Uani 1 1 d .
C72 C 0.2190(7) 0.3959(5) 0.1440(5) 0.0328(16) Uani 1 1 d .
H72 H 0.2455 0.3378 0.1374 0.039 Uiso 1 1 calc R
C19 C -0.0054(6) 0.2194(5) 0.4101(4) 0.0245(14) Uani 1 1 d .
C39 C 0.8750(7) 0.2651(5) 0.0405(5) 0.0312(16) Uani 1 1 d .
C27 C -0.0740(7) -0.2418(5) 0.3652(5) 0.0290(15) Uani 1 1 d .
C48 C 0.4050(7) 0.6840(5) 0.4829(5) 0.0288(15) Uani 1 1 d .
C63 C 0.2540(6) 0.9599(5) 1.4935(4) 0.0216(13) Uani 1 1 d .
C79 C 0.3359(8) 0.3313(6) -0.1231(5) 0.0356(17) Uani 1 1 d .
H79 H 0.3864 0.2883 -0.1251 0.043 Uiso 1 1 calc R
C61 C 0.2772(7) 0.8811(5) 1.3401(5) 0.0276(15) Uani 1 1 d .
H61 H 0.2902 0.8255 1.3031 0.033 Uiso 1 1 calc R
O30 O -0.2457(6) 0.5585(4) 0.4891(4) 0.0532(14) Uani 1 1 d .
O28 O 0.8055(5) 0.9871(4) 0.6956(5) 0.0522(15) Uani 1 1 d .
C36 C 0.7389(7) 0.3375(5) 0.1000(5) 0.0267(14) Uani 1 1 d .
C66 C 0.2412(7) 0.9555(5) 1.5971(5) 0.0286(15) Uani 1 1 d .
C21 C -0.1959(8) 0.0626(5) 0.3153(5) 0.0341(16) Uani 1 1 d .
C44 C 0.9043(7) 0.2388(5) -0.0497(5) 0.0319(16) Uani 1 1 d .
H44 H 0.8842 0.2708 -0.1054 0.038 Uiso 1 1 calc R
C22 C -0.2844(7) 0.1141(5) 0.3176(6) 0.0339(16) Uani 1 1 d .
H22 H -0.3790 0.0780 0.2855 0.041 Uiso 1 1 calc R
C51 C 0.7269(7) 0.8806(5) 0.6774(6) 0.0360(17) Uani 1 1 d .
C34 C 0.5390(6) 0.2375(5) 0.1344(5) 0.0231(13) Uani 1 1 d .
C30 C -0.0096(7) -0.3115(5) 0.4031(5) 0.0330(16) Uani 1 1 d .
C8 C -0.2861(7) 0.5545(5) 0.9640(5) 0.0292(15) Uani 1 1 d .
C47 C 0.4973(7) 0.5504(5) 0.6118(5) 0.0291(15) Uani 1 1 d .
C5 C -0.2140(7) 0.4952(5) 0.8297(5) 0.0315(16) Uani 1 1 d .
H5 H -0.2278 0.4423 0.7732 0.038 Uiso 1 1 calc R
C43 C 0.9621(7) 0.1660(5) -0.0546(5) 0.0308(16) Uani 1 1 d .
H43 H 0.9788 0.1463 -0.1159 0.037 Uiso 1 1 calc R
C60 C 0.5179(8) 1.2531(5) 0.6251(6) 0.0345(16) Uani 1 1 d .
C70 C 0.2805(9) 0.8961(6) 1.7517(5) 0.045(2) Uani 1 1 d .
H70 H 0.3173 0.8554 1.7916 0.054 Uiso 1 1 calc R
C74 C 0.1695(8) 0.5343(5) 0.0814(5) 0.0354(17) Uani 1 1 d .
H74 H 0.1602 0.5735 0.0303 0.043 Uiso 1 1 calc R
C41 C 0.9680(8) 0.1469(6) 0.1149(6) 0.0401(18) Uani 1 1 d .
H41 H 0.9913 0.1166 0.1714 0.048 Uiso 1 1 calc R
C6 C -0.3052(7) 0.4759(5) 0.8821(6) 0.0347(16) Uani 1 1 d .
H6 H -0.3793 0.4104 0.8628 0.042 Uiso 1 1 calc R
C23 C -0.2298(7) 0.2188(5) 0.3679(5) 0.0324(16) Uani 1 1 d .
H23 H -0.2881 0.2547 0.3716 0.039 Uiso 1 1 calc R
C13 C -0.5140(7) 0.7159(5) 1.1222(5) 0.0325(16) Uani 1 1 d .
H13 H -0.5315 0.7329 1.1837 0.039 Uiso 1 1 calc R
C53 C 0.6909(8) 0.7146(5) 0.7216(6) 0.0384(18) Uani 1 1 d .
H53 H 0.7183 0.6741 0.7670 0.046 Uiso 1 1 calc R
C67 C 0.1771(9) 1.0124(7) 1.6382(6) 0.049(2) Uani 1 1 d .
H67 H 0.1414 1.0552 1.6007 0.059 Uiso 1 1 calc R
C20 C -0.0584(7) 0.1146(5) 0.3615(5) 0.0296(15) Uani 1 1 d .
H20 H -0.0003 0.0782 0.3598 0.036 Uiso 1 1 calc R
C80 C 0.3054(8) 0.3531(6) -0.0346(5) 0.0397(18) Uani 1 1 d .
H80 H 0.3338 0.3242 0.0218 0.048 Uiso 1 1 calc R
O14 O -0.2554(6) -0.0416(4) 0.2585(4) 0.0577(16) Uani 1 1 d .
C52 C 0.7689(8) 0.8222(6) 0.7407(6) 0.0439(19) Uani 1 1 d .
H52 H 0.8504 0.8540 0.7976 0.053 Uiso 1 1 calc R
C65 C 0.2465(7) 1.0363(5) 1.3487(5) 0.0280(15) Uani 1 1 d .
H65 H 0.2383 1.0921 1.3176 0.034 Uiso 1 1 calc R
C10 C -0.4641(9) 0.6649(6) 0.9440(6) 0.044(2) Uani 1 1 d .
H10 H -0.4464 0.6477 0.8826 0.053 Uiso 1 1 calc R
C54 C 0.7361(8) 1.0553(5) 0.6809(6) 0.0409(18) Uani 1 1 d .
C69 C 0.2924(9) 0.8970(6) 1.6555(5) 0.044(2) Uani 1 1 d .
H69 H 0.3363 0.8570 1.6301 0.053 Uiso 1 1 calc R
C45 C 1.0690(7) 0.0475(5) 0.0230(5) 0.0305(15) Uani 1 1 d .
C50 C 0.6101(7) 0.8339(5) 0.5913(5) 0.0353(16) Uani 1 1 d .
H50 H 0.5831 0.8754 0.5469 0.042 Uiso 1 1 calc R
C62 C 0.2756(7) 0.8795(5) 1.4393(5) 0.0302(15) Uani 1 1 d .
H62 H 0.2890 0.8246 1.4699 0.036 Uiso 1 1 calc R
C28 C -0.1353(9) -0.1967(6) 0.4231(7) 0.051(2) Uani 1 1 d .
H28 H -0.1369 -0.2134 0.4871 0.061 Uiso 1 1 calc R
C46 C 0.5744(7) 0.6671(5) 0.6368(5) 0.0272(14) Uani 1 1 d .
C78 C 0.2203(11) 0.4247(8) -0.2008(6) 0.065(3) Uani 1 1 d .
H78 H 0.1875 0.4489 -0.2598 0.079 Uiso 1 1 calc R
O25 O 0.3983(6) 0.7029(4) 0.3988(4) 0.0526(14) Uani 1 1 d .
C9 C -0.4333(7) 0.6175(5) 1.0225(6) 0.0330(16) Uani 1 1 d .
C24 C -0.1935(8) -0.1052(5) 0.2943(6) 0.0407(18) Uani 1 1 d .
O26 O 0.5166(6) 1.2903(4) 0.5490(4) 0.0513(15) Uani 1 1 d .
C76 C 0.2347(7) 0.4161(5) -0.0285(5) 0.0272(14) Uani 1 1 d .
C73 C 0.2067(7) 0.4485(5) 0.0669(5) 0.0272(14) Uani 1 1 d .
C40 C 0.9043(9) 0.2186(6) 0.1196(6) 0.044(2) Uani 1 1 d .
H40 H 0.8815 0.2346 0.1788 0.053 Uiso 1 1 calc R
C57 C 0.5986(8) 1.1867(5) 0.6500(5) 0.0340(16) Uani 1 1 d .
C26 C -0.0746(8) -0.2153(6) 0.2712(5) 0.0395(18) Uani 1 1 d .
H26 H -0.0332 -0.2447 0.2313 0.047 Uiso 1 1 calc R
C71 C 0.1929(8) 0.4274(5) 0.2313(5) 0.0356(17) Uani 1 1 d .
H71 H 0.2007 0.3891 0.2834 0.043 Uiso 1 1 calc R
C59 C 0.6523(8) 1.0595(6) 0.7364(6) 0.0453(19) Uani 1 1 d .
H59 H 0.6419 1.0175 0.7849 0.054 Uiso 1 1 calc R
C55 C 0.7583(10) 1.1169(7) 0.6148(7) 0.057(2) Uani 1 1 d .
H55 H 0.8208 1.1160 0.5806 0.068 Uiso 1 1 calc R
C25 C -0.1326(8) -0.1489(6) 0.2351(6) 0.0433(18) Uani 1 1 d .
H25 H -0.1319 -0.1323 0.1709 0.052 Uiso 1 1 calc R
C56 C 0.6868(9) 1.1820(7) 0.5983(6) 0.054(2) Uani 1 1 d .
H56 H 0.6988 1.2244 0.5502 0.064 Uiso 1 1 calc R
C29 C -0.1933(10) -0.1281(7) 0.3873(7) 0.057(2) Uani 1 1 d .
H29 H -0.2330 -0.0968 0.4274 0.069 Uiso 1 1 calc R
C68 C 0.1665(9) 1.0059(7) 1.7340(5) 0.048(2) Uani 1 1 d .
H68 H 0.1196 1.0425 1.7602 0.058 Uiso 1 1 calc R
C77 C 0.1877(10) 0.4487(7) -0.1156(6) 0.063(3) Uani 1 1 d .
H77 H 0.1324 0.4881 -0.1167 0.075 Uiso 1 1 calc R
H29A H 0.2294 0.6096 0.6345 0.075 Uiso 1 1 d R
H29B H 0.1845 0.6195 0.7162 0.075 Uiso 1 1 d R
H30A H -0.3049 0.5724 0.5103 0.075 Uiso 1 1 d R
H30B H -0.2879 0.5023 0.4422 0.075 Uiso 1 1 d R

loop_
_atom_site_aniso_label
_atom_site_aniso_U_11
_atom_site_aniso_U_22
_atom_site_aniso_U_33
_atom_site_aniso_U_23
_atom_site_aniso_U_13
_atom_site_aniso_U_12
Zn1 0.0268(5) 0.0325(4) 0.0158(3) 0.0022(3) 0.0117(3) 0.0110(3)
Zn3 0.0274(4) 0.0296(4) 0.0266(4) 0.0040(3) 0.0161(3) 0.0138(3)
Zn2 0.0250(4) 0.0309(4) 0.0149(3) 0.0010(3) 0.0100(3) 0.0097(3)
Zn4 0.0331(5) 0.0331(4) 0.0221(4) 0.0036(3) 0.0151(3) 0.0159(4)
Zn5 0.0289(5) 0.0303(4) 0.0223(4) 0.0007(3) 0.0112(3) 0.0132(3)
Zn6 0.0387(5) 0.0355(4) 0.0257(4) 0.0024(3) 0.0180(4) 0.0182(4)
N1 0.032(3) 0.030(3) 0.013(2) 0.003(2) 0.009(2) 0.014(3)
C11 0.063(6) 0.064(5) 0.039(4) 0.024(4) 0.030(4) 0.045(5)
O23 0.070(4) 0.030(3) 0.040(3) 0.002(2) 0.033(3) 0.018(3)
O10 0.030(3) 0.060(3) 0.024(2) 0.005(2) 0.012(2) 0.017(2)
O12 0.049(3) 0.043(3) 0.033(3) 0.002(2) 0.011(3) 0.029(3)
O1 0.039(3) 0.033(3) 0.032(3) -0.009(2) 0.007(3) -0.007(2)
O7 0.039(3) 0.037(3) 0.058(3) 0.015(2) 0.036(3) 0.020(2)
C75 0.048(5) 0.035(4) 0.029(4) 0.004(3) 0.017(4) 0.018(4)
O15 0.055(4) 0.058(3) 0.036(3) -0.013(3) 0.032(3) 0.004(3)
O27 0.044(3) 0.040(3) 0.043(3) 0.008(2) 0.018(3) 0.026(3)
C32 0.023(4) 0.037(4) 0.024(3) 0.003(3) 0.006(3) 0.015(3)
C58 0.041(5) 0.041(4) 0.034(4) 0.012(3) 0.013(4) 0.023(4)
N3 0.031(3) 0.031(3) 0.026(3) 0.000(2) 0.014(3) 0.010(3)
O19 0.041(3) 0.046(3) 0.033(3) 0.013(2) 0.017(2) 0.026(3)
O5 0.055(4) 0.050(3) 0.041(3) 0.007(2) 0.031(3) 0.029(3)
C1 0.027(4) 0.037(4) 0.033(4) 0.008(3) 0.015(3) 0.019(3)
O16 0.033(4) 0.060(4) 0.074(4) 0.013(3) 0.037(3) 0.017(3)
O18 0.035(3) 0.037(3) 0.028(3) 0.003(2) 0.008(2) 0.002(2)
O17 0.027(3) 0.037(3) 0.036(3) 0.007(2) 0.013(2) 0.008(2)
O20 0.041(3) 0.052(3) 0.029(3) -0.002(2) 0.014(2) 0.026(3)
O2 0.046(4) 0.039(3) 0.040(3) 0.003(2) 0.022(3) 0.009(3)
N2 0.038(4) 0.040(3) 0.015(3) 0.005(2) 0.013(3) 0.014(3)
C31 0.050(5) 0.031(4) 0.039(4) 0.015(3) 0.030(4) 0.029(4)
O4 0.047(4) 0.078(4) 0.024(3) 0.003(3) 0.018(3) 0.030(3)
O22 0.051(3) 0.030(3) 0.033(3) 0.007(2) 0.020(3) 0.012(2)
O11 0.025(3) 0.036(3) 0.031(2) -0.004(2) 0.015(2) 0.009(2)
C42 0.025(4) 0.030(4) 0.028(3) -0.002(3) 0.012(3) 0.010(3)
C7 0.029(4) 0.032(4) 0.027(3) -0.003(3) 0.014(3) 0.012(3)
C49 0.026(4) 0.033(4) 0.030(4) 0.001(3) 0.012(3) 0.012(3)
O8 0.044(4) 0.037(3) 0.076(4) -0.006(3) 0.032(3) 0.018(3)
C33 0.022(4) 0.030(4) 0.030(3) 0.006(3) 0.014(3) 0.012(3)
N4 0.040(4) 0.039(3) 0.028(3) 0.008(3) 0.019(3) 0.019(3)
O24 0.027(3) 0.050(3) 0.031(3) -0.001(2) 0.007(2) 0.006(2)
O6 0.047(4) 0.059(3) 0.039(3) 0.016(3) 0.023(3) 0.034(3)
O9 0.038(3) 0.029(3) 0.059(3) 0.010(2) 0.025(3) 0.011(2)
O3 0.031(3) 0.063(4) 0.039(3) 0.011(3) 0.018(3) 0.023(3)
C18 0.029(4) 0.028(3) 0.022(3) 0.004(3) 0.012(3) 0.014(3)
C2 0.049(5) 0.037(4) 0.025(4) 0.005(3) 0.015(4) 0.026(4)
C4 0.028(4) 0.030(4) 0.022(3) 0.000(3) 0.007(3) 0.016(3)
C16 0.026(4) 0.041(4) 0.028(3) 0.006(3) 0.009(3) 0.018(3)
C38 0.030(4) 0.034(4) 0.023(3) -0.004(3) 0.013(3) 0.011(3)
C14 0.045(5) 0.043(4) 0.032(4) 0.010(3) 0.021(4) 0.022(4)
C3 0.021(4) 0.025(3) 0.024(3) -0.003(3) 0.005(3) 0.007(3)
O13 0.051(4) 0.037(3) 0.041(3) 0.014(2) 0.018(3) 0.014(3)
C17 0.030(4) 0.022(3) 0.028(3) 0.005(3) 0.015(3) 0.010(3)
C64 0.038(4) 0.037(4) 0.016(3) 0.002(3) 0.009(3) 0.020(3)
C35 0.026(4) 0.024(3) 0.031(3) -0.004(3) 0.011(3) 0.005(3)
O29 0.046(4) 0.108(5) 0.035(3) 0.018(3) 0.023(3) 0.039(4)
C15 0.022(4) 0.042(4) 0.038(4) 0.005(3) 0.011(3) 0.014(3)
C37 0.022(4) 0.026(4) 0.036(4) 0.001(3) 0.010(3) 0.003(3)
C12 0.015(4) 0.036(4) 0.034(4) -0.001(3) 0.010(3) 0.009(3)
C72 0.042(5) 0.038(4) 0.025(3) 0.007(3) 0.015(3) 0.021(4)
C19 0.024(4) 0.032(4) 0.019(3) 0.003(3) 0.011(3) 0.012(3)
C39 0.030(4) 0.035(4) 0.040(4) 0.005(3) 0.027(3) 0.016(3)
C27 0.023(4) 0.028(4) 0.030(3) -0.003(3) 0.008(3) 0.007(3)
C48 0.033(4) 0.019(3) 0.032(4) 0.003(3) 0.009(3) 0.011(3)
C63 0.022(4) 0.027(3) 0.013(3) -0.001(2) 0.005(3) 0.007(3)
C79 0.047(5) 0.046(4) 0.027(4) 0.008(3) 0.019(4) 0.029(4)
C61 0.037(4) 0.035(4) 0.018(3) 0.005(3) 0.014(3) 0.020(3)
O30 0.038(3) 0.066(4) 0.052(3) -0.002(3) 0.018(3) 0.018(3)
O28 0.029(3) 0.025(3) 0.085(4) 0.000(3) -0.004(3) 0.012(2)
C36 0.024(4) 0.032(4) 0.031(3) 0.004(3) 0.018(3) 0.014(3)
C66 0.035(4) 0.034(4) 0.017(3) 0.001(3) 0.015(3) 0.011(3)
C21 0.039(5) 0.028(4) 0.035(4) 0.000(3) 0.005(3) 0.019(3)
C44 0.029(4) 0.047(4) 0.025(3) 0.009(3) 0.013(3) 0.018(3)
C22 0.020(4) 0.033(4) 0.046(4) 0.008(3) 0.005(3) 0.012(3)
C51 0.032(4) 0.024(4) 0.048(4) 0.000(3) 0.006(4) 0.014(3)
C34 0.018(4) 0.027(3) 0.022(3) 0.004(3) 0.006(3) 0.007(3)
C30 0.027(4) 0.021(4) 0.040(4) 0.002(3) 0.010(3) -0.001(3)
C8 0.024(4) 0.034(4) 0.032(4) 0.003(3) 0.013(3) 0.012(3)
C47 0.028(4) 0.032(4) 0.029(3) 0.003(3) 0.008(3) 0.016(3)
C5 0.034(4) 0.029(4) 0.025(3) -0.008(3) 0.007(3) 0.011(3)
C43 0.030(4) 0.039(4) 0.023(3) -0.006(3) 0.014(3) 0.013(3)
C60 0.032(4) 0.025(4) 0.040(4) 0.000(3) 0.005(3) 0.011(3)
C70 0.070(6) 0.058(5) 0.022(3) 0.010(3) 0.022(4) 0.038(5)
C74 0.048(5) 0.035(4) 0.033(4) 0.013(3) 0.025(4) 0.017(4)
C41 0.041(5) 0.052(5) 0.041(4) 0.015(4) 0.024(4) 0.025(4)
C6 0.030(4) 0.025(4) 0.042(4) -0.002(3) 0.013(4) 0.004(3)
C23 0.035(5) 0.032(4) 0.038(4) 0.007(3) 0.017(4) 0.019(3)
C13 0.031(4) 0.037(4) 0.033(4) 0.002(3) 0.018(3) 0.012(3)
C53 0.040(5) 0.034(4) 0.043(4) 0.012(3) 0.007(4) 0.021(4)
C67 0.085(7) 0.075(6) 0.030(4) 0.028(4) 0.037(4) 0.061(5)
C20 0.029(4) 0.029(4) 0.028(3) -0.003(3) 0.003(3) 0.016(3)
C80 0.059(5) 0.051(4) 0.029(4) 0.017(3) 0.026(4) 0.033(4)
O14 0.044(4) 0.034(3) 0.071(4) -0.012(3) -0.014(3) 0.020(3)
C52 0.039(5) 0.033(4) 0.046(4) -0.006(3) -0.001(4) 0.014(4)
C65 0.038(4) 0.025(3) 0.024(3) 0.007(3) 0.014(3) 0.013(3)
C10 0.051(5) 0.060(5) 0.041(4) 0.010(4) 0.027(4) 0.037(4)
C54 0.032(5) 0.023(4) 0.050(5) -0.007(3) 0.000(4) 0.006(3)
C69 0.077(6) 0.059(5) 0.021(3) 0.013(3) 0.028(4) 0.046(5)
C45 0.020(4) 0.031(4) 0.038(4) 0.003(3) 0.013(3) 0.005(3)
C50 0.036(5) 0.027(4) 0.040(4) 0.006(3) 0.004(4) 0.018(3)
C62 0.042(5) 0.031(4) 0.022(3) 0.007(3) 0.013(3) 0.017(3)
C28 0.069(6) 0.052(5) 0.054(5) 0.017(4) 0.042(5) 0.032(5)
C46 0.027(4) 0.027(3) 0.030(3) 0.001(3) 0.011(3) 0.015(3)
C78 0.109(9) 0.104(7) 0.031(4) 0.027(5) 0.037(5) 0.084(7)
O25 0.054(4) 0.054(4) 0.036(3) 0.013(3) 0.004(3) 0.013(3)
C9 0.021(4) 0.032(4) 0.045(4) 0.003(3) 0.015(3) 0.007(3)
C24 0.037(5) 0.024(4) 0.052(5) -0.002(3) 0.006(4) 0.011(3)
O26 0.061(4) 0.068(4) 0.051(3) 0.033(3) 0.026(3) 0.044(3)
C76 0.024(4) 0.032(4) 0.025(3) 0.004(3) 0.011(3) 0.010(3)
C73 0.021(4) 0.034(4) 0.027(3) 0.001(3) 0.014(3) 0.007(3)
C40 0.062(6) 0.054(5) 0.040(4) 0.014(4) 0.042(4) 0.032(4)
C57 0.039(5) 0.033(4) 0.033(4) 0.002(3) 0.011(3) 0.019(3)
C26 0.048(5) 0.046(4) 0.029(4) 0.003(3) 0.012(4) 0.027(4)
C71 0.048(5) 0.040(4) 0.026(3) 0.011(3) 0.020(3) 0.019(4)
C59 0.043(5) 0.027(4) 0.061(5) 0.011(4) 0.012(4) 0.012(4)
C55 0.067(6) 0.070(6) 0.063(5) 0.021(5) 0.036(5) 0.048(5)
C25 0.041(5) 0.043(5) 0.039(4) 0.001(3) 0.006(4) 0.017(4)
C56 0.069(6) 0.062(5) 0.058(5) 0.028(4) 0.032(5) 0.046(5)
C29 0.068(7) 0.050(5) 0.079(6) 0.014(5) 0.044(6) 0.037(5)
C68 0.064(6) 0.077(6) 0.032(4) 0.018(4) 0.032(4) 0.047(5)
C77 0.096(8) 0.103(7) 0.040(4) 0.031(5) 0.041(5) 0.081(7)

loop_
_atom_type_symbol
_atom_type_description
_atom_type_scat_dispersion_real
_atom_type_scat_dispersion_imag
_atom_type_scat_source
C C 0.0033 0.0016 'International Tables Vol C Tables 4.2.6.8 and 6.1.1.4'
H H 0.0000 0.0000 'International Tables Vol C Tables 4.2.6.8 and 6.1.1.4'
N N 0.0061 0.0033 'International Tables Vol C Tables 4.2.6.8 and 6.1.1.4'
O O 0.0106 0.0060 'International Tables Vol C Tables 4.2.6.8 and 6.1.1.4'
Zn Zn 0.2839 1.4301 'International Tables Vol C Tables 4.2.6.8 and 6.1.1.4'

loop_
_geom_angle_atom_site_label_1
_geom_angle_atom_site_label_2
_geom_angle_atom_site_label_3
_geom_angle
_geom_angle_site_symmetry_1
_geom_angle_site_symmetry_3
O2 Zn1 N2 100.7(2) . 1_554
O2 Zn1 O18 158.34(19) . 1_566
N2 Zn1 O18 100.7(2) 1_554 1_566
O2 Zn1 O20 88.6(2) . 1_466
N2 Zn1 O20 99.6(2) 1_554 1_466
O18 Zn1 O20 84.4(2) 1_566 1_466
O2 Zn1 O6 89.1(2) . 1_655
N2 Zn1 O6 97.4(2) 1_554 1_655
O18 Zn1 O6 91.7(2) 1_566 1_655
O20 Zn1 O6 163.01(19) 1_466 1_655
O2 Zn1 Zn2 80.46(15) . .
N2 Zn1 Zn2 172.86(17) 1_554 .
O18 Zn1 Zn2 78.78(14) 1_566 .
O20 Zn1 Zn2 87.46(14) 1_466 .
O6 Zn1 Zn2 75.57(13) 1_655 .
O15 Zn3 O26 97.7(3) . 1_545
O15 Zn3 O11 131.7(2) . .
O26 Zn3 O11 110.1(2) 1_545 .
O15 Zn3 O23 98.2(2) . .
O26 Zn3 O23 107.1(2) 1_545 .
O11 Zn3 O23 109.6(2) . .
N1 Zn2 O5 99.2(2) . 1_655
N1 Zn2 O17 95.5(2) . 1_566
O5 Zn2 O17 91.4(2) 1_655 1_566
N1 Zn2 O1 101.8(2) . .
O5 Zn2 O1 84.5(2) 1_655 .
O17 Zn2 O1 162.71(18) 1_566 .
N1 Zn2 O19 100.0(2) . 1_466
O5 Zn2 O19 160.43(19) 1_655 1_466
O17 Zn2 O19 90.2(2) 1_566 1_466
O1 Zn2 O19 88.2(2) . 1_466
N1 Zn2 Zn1 173.85(14) . .
O5 Zn2 Zn1 86.39(14) 1_655 .
O17 Zn2 Zn1 81.79(14) 1_566 .
O1 Zn2 Zn1 81.19(15) . .
O19 Zn2 Zn1 74.56(13) 1_466 .
O27 Zn4 O22 117.0(2) 1_545 .
O27 Zn4 O10 114.0(2) 1_545 .
O22 Zn4 O10 113.8(2) . .
O27 Zn4 N4 104.9(2) 1_545 1_556
O22 Zn4 N4 104.3(2) . 1_556
O10 Zn4 N4 100.4(2) . 1_556
O24 Zn5 O12 118.7(2) . 1_565
O24 Zn5 O9 96.0(2) . .
O12 Zn5 O9 116.2(2) 1_565 .
O24 Zn5 N3 121.2(2) . .
O12 Zn5 N3 99.7(2) 1_565 .
O9 Zn5 N3 105.3(2) . .
O4 Zn6 O8 116.1(2) . .
O4 Zn6 O13 126.3(2) . 1_565
O8 Zn6 O13 116.5(2) . 1_565
O4 Zn6 O29 92.5(2) . .
O8 Zn6 O29 96.9(2) . .
O13 Zn6 O29 91.3(2) 1_565 .
O4 Zn6 O30 86.5(2) . .
O8 Zn6 O30 85.8(2) . .
O13 Zn6 O30 87.3(2) 1_565 .
O29 Zn6 O30 177.3(2) . .
C61 N1 C65 118.6(5) . .
C61 N1 Zn2 120.3(4) . .
C65 N1 Zn2 120.9(4) . .
C10 C11 C12 121.4(7) . .
C47 O23 Zn3 136.3(5) . .
C17 O10 Zn4 134.8(4) . .
C30 O12 Zn5 122.1(5) . 1_545
C1 O1 Zn2 124.1(5) . .
C8 O7 C9 116.1(5) . .
N3 C75 C74 124.1(7) . .
C39 O21 C36 115.7(5) . .
C31 O15 Zn3 111.1(5) . .
C60 O27 Zn4 122.6(4) . 1_565
O17 C32 O18 126.6(7) . .
O17 C32 C34 119.2(6) . .
O18 C32 C34 114.1(5) . .
C57 C58 C59 120.0(7) . .
C75 N3 C71 116.9(5) . .
C75 N3 Zn5 122.2(5) . .
C71 N3 Zn5 120.5(4) . .
C45 O19 Zn2 134.3(4) . 1_644
C15 O5 Zn2 119.5(5) . 1_455
O2 C1 O1 126.6(7) . .
O2 C1 C3 117.3(6) . .
O1 C1 C3 116.0(6) . .
C32 O18 Zn1 126.9(4) . 1_544
C32 O17 Zn2 123.1(5) . 1_544
C45 O20 Zn1 117.7(4) . 1_644
C1 O2 Zn1 127.5(5) . .
C68 N2 C70 118.8(6) . .
C68 N2 Zn1 121.9(4) . 1_556
C70 N2 Zn1 119.2(5) . 1_556
O16 C31 O15 122.2(6) . .
O16 C31 C33 122.6(6) . .
O15 C31 C33 115.2(7) . .
C2 O4 Zn6 131.2(5) . .
C47 O22 Zn4 127.9(4) . .
C17 O11 Zn3 130.7(4) . .
C43 C42 C41 119.1(6) . .
C43 C42 C45 122.4(6) . .
C41 C42 C45 118.5(6) . .
C8 C7 C3 121.1(6) . .
C50 C49 C46 118.8(7) . .
C50 C49 C48 117.8(6) . .
C46 C49 C48 123.1(6) . .
C16 O8 Zn6 128.9(5) . .
C38 C33 C34 118.6(5) . .
C38 C33 C31 119.4(6) . .
C34 C33 C31 122.0(6) . .
C79 N4 C78 117.2(6) . .
C79 N4 Zn4 126.9(5) . 1_554
C78 N4 Zn4 115.4(5) . 1_554
C48 O24 Zn5 112.6(4) . .
C15 O6 Zn1 130.7(5) . 1_455
C16 O9 Zn5 140.5(5) . .
C23 C18 C19 119.6(6) . .
C23 C18 C16 118.9(5) . .
C19 C18 C16 120.8(6) . .
O3 C2 O4 126.8(6) . .
O3 C2 C4 121.8(6) . .
O4 C2 C4 111.3(7) . .
C5 C4 C3 118.3(6) . .
C5 C4 C2 118.7(6) . .
C3 C4 C2 123.0(6) . .
O9 C16 O8 125.5(7) . .
O9 C16 C18 116.1(5) . .
O8 C16 C18 118.3(6) . .
C37 C38 C33 122.1(6) . .
C13 C14 C9 119.1(7) . .
C7 C3 C4 118.9(6) . .
C7 C3 C1 117.5(5) . .
C4 C3 C1 123.3(6) . .
C30 O13 Zn6 133.7(5) . 1_545
O10 C17 O11 124.5(6) . .
O10 C17 C19 116.9(5) . .
O11 C17 C19 118.5(5) . .
C63 C64 C65 119.7(6) . .
C34 C35 C36 121.2(6) . .
O6 C15 O5 124.9(6) . .
O6 C15 C12 118.1(6) . .
O5 C15 C12 117.0(6) . .
C36 C37 C38 118.5(6) . .
C13 C12 C11 118.1(6) . .
C13 C12 C15 121.1(6) . .
C11 C12 C15 120.7(6) . .
C73 C72 C71 120.0(6) . .
C20 C19 C18 119.9(6) . .
C20 C19 C17 118.8(5) . .
C18 C19 C17 121.1(5) . .
C40 C39 O21 123.7(6) . .
C40 C39 C44 120.0(6) . .
O21 C39 C44 116.1(6) . .
C26 C27 C28 117.8(6) . .
C26 C27 C30 121.3(6) . .
C28 C27 C30 120.9(6) . .
O25 C48 O24 122.6(7) . .
O25 C48 C49 121.9(6) . .
O24 C48 C49 115.3(6) . .
C64 C63 C62 117.7(5) . .
C64 C63 C66 122.4(5) . .
C62 C63 C66 119.9(5) . .
N4 C79 C80 122.5(6) . .
N1 C61 C62 122.6(5) . .
C51 O28 C54 116.7(6) . .
C37 C36 C35 120.3(6) . .
C37 C36 O21 118.9(6) . .
C35 C36 O21 120.8(5) . .
C69 C66 C67 117.5(6) . .
C69 C66 C63 121.5(5) . .
C67 C66 C63 121.0(5) . .
C20 C21 O14 122.8(6) . .
C20 C21 C22 121.2(6) . .
O14 C21 C22 115.9(7) . .
C43 C44 C39 118.5(6) . .
C23 C22 C21 118.1(7) . .
C52 C51 O28 119.5(7) . .
C52 C51 C50 120.7(7) . .
O28 C51 C50 119.7(6) . .
C35 C34 C33 119.2(6) . .
C35 C34 C32 114.7(5) . .
C33 C34 C32 126.1(5) . .
O13 C30 O12 122.5(7) . .
O13 C30 C27 120.6(6) . .
O12 C30 C27 116.8(6) . .
C7 C8 O7 120.6(6) . .
C7 C8 C6 120.1(6) . .
O7 C8 C6 119.2(6) . .
O23 C47 O22 124.9(6) . .
O23 C47 C46 117.0(6) . .
O22 C47 C46 118.1(5) . .
C6 C5 C4 122.4(6) . .
C42 C43 C44 122.4(6) . .
O26 C60 O27 123.4(6) . .
O26 C60 C57 118.9(6) . .
O27 C60 C57 117.6(6) . .
N2 C70 C69 122.3(7) . .
C75 C74 C73 118.8(6) . .
C42 C41 C40 119.1(7) . .
C5 C6 C8 118.7(6) . .
C22 C23 C18 121.1(6) . .
C12 C13 C14 121.2(6) . .
C46 C53 C52 120.5(7) . .
C68 C67 C66 119.4(6) . .
C19 C20 C21 120.0(6) . .
C76 C80 C79 120.4(6) . .
C24 O14 C21 115.2(6) . .
C51 C52 C53 119.5(8) . .
N1 C65 C64 122.3(6) . .
C9 C10 C11 119.2(7) . .
C55 C54 C59 122.3(7) . .
C55 C54 O28 118.0(7) . .
C59 C54 O28 119.6(7) . .
C66 C69 C70 119.9(6) . .
O19 C45 O20 125.2(6) . .
O19 C45 C42 119.2(6) . .
O20 C45 C42 115.5(6) . .
C49 C50 C51 120.5(6) . .
C61 C62 C63 119.0(6) . .
C29 C28 C27 120.4(7) . .
C53 C46 C49 119.9(6) . .
C53 C46 C47 120.3(6) . .
C49 C46 C47 119.6(6) . .
N4 C78 C77 122.6(7) . .
C10 C9 C14 120.8(6) . .
C10 C9 O7 121.5(6) . .
C14 C9 O7 117.6(6) . .
O14 C24 C29 119.4(7) . .
O14 C24 C25 120.0(7) . .
C29 C24 C25 120.6(7) . .
C60 O26 Zn3 144.1(5) . 1_565
C80 C76 C77 116.8(6) . .
C80 C76 C73 123.0(6) . .
C77 C76 C73 120.2(6) . .
C72 C73 C74 117.5(6) . .
C72 C73 C76 121.0(6) . .
C74 C73 C76 121.4(6) . .
C39 C40 C41 120.8(6) . .
C58 C57 C56 118.8(6) . .
C58 C57 C60 121.4(6) . .
C56 C57 C60 119.7(6) . .
C25 C26 C27 122.2(7) . .
N3 C71 C72 122.7(6) . .
C54 C59 C58 119.2(7) . .
C54 C55 C56 117.9(8) . .
C26 C25 C24 118.9(7) . .
C57 C56 C55 121.7(7) . .
C24 C29 C28 120.1(7) . .
N2 C68 C67 122.1(6) . .
C78 C77 C76 120.3(7) . .

loop_
_geom_bond_atom_site_label_1
_geom_bond_atom_site_label_2
_geom_bond_distance
_geom_bond_site_symmetry_2
Zn1 O2 2.022(5) .
Zn1 N2 2.027(5) 1_554
Zn1 O18 2.033(5) 1_566
Zn1 O20 2.043(5) 1_466
Zn1 O6 2.083(5) 1_655
Zn1 Zn2 2.8728(9) .
Zn3 O15 1.932(5) .
Zn3 O26 1.966(5) 1_545
Zn3 O11 1.968(5) .
Zn3 O23 2.000(5) .
Zn2 N1 2.020(5) .
Zn2 O5 2.045(5) 1_655
Zn2 O17 2.047(5) 1_566
Zn2 O1 2.059(5) .
Zn2 O19 2.067(5) 1_466
Zn4 O27 1.941(5) 1_545
Zn4 O22 1.954(5) .
Zn4 O10 1.960(5) .
Zn4 N4 2.021(5) 1_556
Zn5 O24 1.932(5) .
Zn5 O12 1.943(5) 1_565
Zn5 O9 1.948(5) .
Zn5 N3 2.028(5) .
Zn6 O4 1.950(4) .
Zn6 O8 1.976(5) .
Zn6 O13 1.989(5) 1_565
Zn6 O29 2.093(6) .
Zn6 O30 2.158(6) .
N1 C61 1.316(8) .
N1 C65 1.342(8) .
C11 C10 1.375(10) .
C11 C12 1.386(9) .
O23 C47 1.250(8) .
O10 C17 1.260(7) .
O12 C30 1.291(8) .
O12 Zn5 1.943(5) 1_545
O1 C1 1.255(8) .
O7 C8 1.392(7) .
O7 C9 1.410(8) .
C75 N3 1.317(8) .
C75 C74 1.382(9) .
O21 C39 1.382(8) .
O21 C36 1.392(7) .
O15 C31 1.280(9) .
O27 C60 1.293(9) .
O27 Zn4 1.941(5) 1_565
C32 O17 1.220(7) .
C32 O18 1.264(8) .
C32 C34 1.522(9) .
C58 C57 1.374(9) .
C58 C59 1.391(10) .
N3 C71 1.353(8) .
O19 C45 1.239(8) .
O19 Zn2 2.067(5) 1_644
O5 C15 1.279(8) .
O5 Zn2 2.045(5) 1_455
C1 O2 1.234(8) .
C1 C3 1.490(10) .
O16 C31 1.235(9) .
O18 Zn1 2.033(5) 1_544
O17 Zn2 2.047(5) 1_544
O20 C45 1.279(8) .
O20 Zn1 2.043(5) 1_644
N2 C68 1.322(9) .
N2 C70 1.330(9) .
N2 Zn1 2.027(5) 1_556
C31 C33 1.525(8) .
O4 C2 1.273(8) .
O22 C47 1.258(8) .
O11 C17 1.269(7) .
C42 C43 1.370(9) .
C42 C41 1.405(9) .
C42 C45 1.498(9) .
C7 C8 1.377(10) .
C7 C3 1.400(9) .
C49 C50 1.392(10) .
C49 C46 1.404(9) .
C49 C48 1.475(10) .
O8 C16 1.264(8) .
C33 C38 1.390(9) .
C33 C34 1.399(9) .
N4 C79 1.317(8) .
N4 C78 1.354(9) .
N4 Zn4 2.021(5) 1_554
O24 C48 1.278(8) .
O6 C15 1.252(8) .
O6 Zn1 2.083(5) 1_455
O9 C16 1.257(8) .
O3 C2 1.217(9) .
C18 C23 1.392(10) .
C18 C19 1.396(8) .
C18 C16 1.472(9) .
C2 C4 1.525(9) .
C4 C5 1.384(10) .
C4 C3 1.419(8) .
C38 C37 1.388(9) .
C14 C13 1.379(9) .
C14 C9 1.381(9) .
O13 C30 1.247(8) .
O13 Zn6 1.989(5) 1_545
C17 C19 1.510(9) .
C64 C63 1.372(8) .
C64 C65 1.380(8) .
C35 C34 1.382(9) .
C35 C36 1.388(9) .
C15 C12 1.516(9) .
C37 C36 1.378(9) .
C12 C13 1.374(10) .
C72 C73 1.369(9) .
C72 C71 1.381(9) .
C19 C20 1.376(9) .
C39 C40 1.359(10) .
C39 C44 1.420(8) .
C27 C26 1.399(9) .
C27 C28 1.407(9) .
C27 C30 1.452(9) .
C48 O25 1.218(8) .
C63 C62 1.397(8) .
C63 C66 1.495(7) .
C79 C80 1.392(9) .
C61 C62 1.389(8) .
O28 C51 1.395(9) .
O28 C54 1.408(9) .
C66 C69 1.362(9) .
C66 C67 1.400(9) .
C21 C20 1.379(10) .
C21 O14 1.399(8) .
C21 C22 1.403(9) .
C44 C43 1.373(9) .
C22 C23 1.381(9) .
C51 C52 1.360(10) .
C51 C50 1.397(10) .
C8 C6 1.397(9) .
C47 C46 1.504(9) .
C5 C6 1.384(9) .
C60 O26 1.230(9) .
C60 C57 1.497(9) .
C70 C69 1.383(9) .
C74 C73 1.397(9) .
C41 C40 1.407(10) .
C53 C46 1.385(10) .
C53 C52 1.404(10) .
C67 C68 1.381(9) .
C80 C76 1.369(9) .
O14 C24 1.351(9) .
C10 C9 1.364(10) .
C54 C55 1.345(11) .
C54 C59 1.379(11) .
C28 C29 1.386(11) .
C78 C77 1.369(10) .
C24 C29 1.369(11) .
C24 C25 1.405(10) .
O26 Zn3 1.966(5) 1_565
C76 C77 1.374(10) .
C76 C73 1.498(8) .
C57 C56 1.384(10) .
C26 C25 1.360(10) .
C55 C56 1.392(10) .
